data_4116024
loop_
_publ_author_name
'David R. Spring'
'Shyam Krishnan'
'Stuart L. Schreiber'

_publ_section_title
;
 Towards Diversity-Oriented, Stereoselective Syntheses of Biaryl- or
 Bis(aryl)metal-Containing Medium Rings
;
_journal_name_full 'Journal of the American Chemical Society'
_journal_page_first 5656
_journal_page_last 5657
_journal_paper_doi 10.1021/ja0010507
_journal_volume 122
_journal_year 2000
_chemical_formula_sum 'C24 H24 F N O'
_chemical_formula_weight 361.44
_chemical_name_systematic
;
  ?
;
_space_group_IT_number 19
_symmetry_cell_setting orthorhombic
_symmetry_space_group_name_Hall 'P 2ac 2ab'
_symmetry_space_group_name_H-M 'P 21 21 21'
_atom_sites_solution_hydrogens geom
_atom_sites_solution_primary direct
_atom_sites_solution_secondary difmap
_audit_creation_method SHELXL-97
_cell_angle_alpha 90.00
_cell_angle_beta 90.00
_cell_angle_gamma 90.00
_cell_formula_units_Z 8
_cell_length_a 10.0869(6)
_cell_length_b 10.8633(6)
_cell_length_c 35.817(2)
_cell_measurement_reflns_used 154
_cell_measurement_temperature 213(2)
_cell_measurement_theta_max 16.78
_cell_measurement_theta_min 2.34
_cell_volume 3924.7(4)
_computing_cell_refinement 'SMART (SIEMENS, V4.033, 1994)'
_computing_data_collection 'ASTRO (SIEMENS, V4.033, 1994)'
_computing_data_reduction 'SAINT (SIEMENS, V4.035, 1994)'
_computing_molecular_graphics 'SHELXTL (SIEMENS, 1994, ver 5.04)'
_computing_publication_material 'CIFTAB (Sheldrick, 1993)'
_computing_structure_refinement 'SHELXL-97 (Sheldrick, 1997)'
_computing_structure_solution 'SHELXS-97 (Sheldrick, 1990)'
_diffrn_ambient_temperature 213(2)
_diffrn_measured_fraction_theta_full 0.986
_diffrn_measured_fraction_theta_max 0.986
_diffrn_measurement_method '\w, 0.3 deg'
_diffrn_radiation_monochromator graphite
_diffrn_radiation_source 'fine-focus sealed tube'
_diffrn_radiation_type MoK\a
_diffrn_radiation_wavelength 0.71073
_diffrn_reflns_av_R_equivalents 0.0612
_diffrn_reflns_av_sigmaI/netI 0.0529
_diffrn_reflns_limit_h_max 13
_diffrn_reflns_limit_h_min -12
_diffrn_reflns_limit_k_max 12
_diffrn_reflns_limit_k_min -14
_diffrn_reflns_limit_l_max 45
_diffrn_reflns_limit_l_min -47
_diffrn_reflns_number 25778
_diffrn_reflns_theta_full 28.29
_diffrn_reflns_theta_max 28.29
_diffrn_reflns_theta_min 1.96
_diffrn_standards_decay_% <1
_diffrn_standards_interval_count 0
_diffrn_standards_number 0
_exptl_absorpt_coefficient_mu 0.080
_exptl_absorpt_correction_type none
_exptl_crystal_colour colorless
_exptl_crystal_density_diffrn 1.223
_exptl_crystal_description block
_exptl_crystal_F_000 1536
_exptl_crystal_size_max 0.30
_exptl_crystal_size_mid 0.30
_exptl_crystal_size_min 0.30
_refine_diff_density_max 0.157
_refine_diff_density_min -0.156
_refine_diff_density_rms 0.040
_refine_ls_abs_structure_details 'Flack H D (1983), Acta Cryst. A39, 876-881'
_refine_ls_abs_structure_Flack -0.3(7)
_refine_ls_extinction_method none
_refine_ls_goodness_of_fit_ref 1.000
_refine_ls_hydrogen_treatment mixed
_refine_ls_matrix_type full
_refine_ls_number_parameters 487
_refine_ls_number_reflns 9452
_refine_ls_number_restraints 0
_refine_ls_restrained_S_all 1.000
_refine_ls_R_factor_all 0.0731
_refine_ls_R_factor_gt 0.0450
_refine_ls_shift/su_max 0.063
_refine_ls_shift/su_mean 0.006
_refine_ls_structure_factor_coef Fsqd
_refine_ls_weighting_details 'calc w=1/[\s^2^(Fo^2^)+(0.0513P)^2^+0.1301P] where P=(Fo^2^+2Fc^2^)/3'
_refine_ls_weighting_scheme calc
_refine_ls_wR_factor_gt 0.0937
_refine_ls_wR_factor_ref 0.1062
_reflns_number_gt 6793
_reflns_number_total 9452
_reflns_threshold_expression >2sigma(I)
_cod_data_source_file ja0010507_02.cif
_cod_data_source_block sls38
_cod_database_code 4116024

loop_
_symmetry_equiv_pos_as_xyz
'x, y, z'
'-x+1/2, -y, z+1/2'
'-x, y+1/2, -z+1/2'
'x+1/2, -y+1/2, -z'

loop_
_atom_site_label
_atom_site_type_symbol
_atom_site_fract_x
_atom_site_fract_y
_atom_site_fract_z
_atom_site_U_iso_or_equiv
_atom_site_adp_type
_atom_site_occupancy
_atom_site_symmetry_multiplicity
_atom_site_calc_flag
_atom_site_refinement_flags
F1A F 0.49122(15) 0.82756(13) 0.09512(4) 0.0840(4) Uani 1 1 d .
O1A O 0.70150(15) 0.58756(13) -0.04752(4) 0.0623(4) Uani 1 1 d .
N1A N 0.49731(16) 0.39849(15) -0.06304(4) 0.0528(4) Uani 1 1 d .
C1A C 0.7202(2) 0.4957(2) -0.07556(6) 0.0668(6) Uani 1 1 d .
H1AA H 0.8145 0.4743 -0.0769 0.080 Uiso 1 1 calc R
H1AB H 0.6941 0.5294 -0.0998 0.080 Uiso 1 1 calc R
C2A C 0.6401(2) 0.37973(19) -0.06787(5) 0.0519(5) Uani 1 1 d .
H2AA H 0.6738 0.3449 -0.0442 0.062 Uiso 1 1 calc R
C3A C 0.45561(18) 0.44758(18) -0.02682(5) 0.0466(4) Uani 1 1 d .
H3AA H 0.3586 0.4466 -0.0256 0.056 Uiso 1 1 calc R
H3AB H 0.4844 0.5335 -0.0249 0.056 Uiso 1 1 calc R
C4A C 0.51014(17) 0.37685(17) 0.00597(5) 0.0422(4) Uani 1 1 d .
C5A C 0.57224(17) 0.43472(17) 0.03620(5) 0.0428(4) Uani 1 1 d .
C6A C 0.59880(18) 0.56984(17) 0.03824(5) 0.0446(4) Uani 1 1 d .
C7A C 0.69730(18) 0.62789(17) 0.01721(6) 0.0490(4) Uani 1 1 d .
C8A C 0.7706(2) 0.56203(19) -0.01345(6) 0.0566(5) Uani 1 1 d .
H8AA H 0.8622 0.5917 -0.0150 0.068 Uiso 1 1 calc R
H8AB H 0.7722 0.4732 -0.0086 0.068 Uiso 1 1 calc R
C9A C 0.4342(3) 0.4701(3) -0.09252(6) 0.0768(7) Uani 1 1 d .
H9AA H 0.4617 0.4387 -0.1167 0.115 Uiso 1 1 calc R
H9AB H 0.4603 0.5557 -0.0903 0.115 Uiso 1 1 calc R
H9AC H 0.3387 0.4634 -0.0902 0.115 Uiso 1 1 calc R
C10A C 0.6663(3) 0.2827(2) -0.09853(6) 0.0670(6) Uani 1 1 d .
H10A H 0.6220 0.3085 -0.1216 0.080 Uiso 1 1 calc R
H10B H 0.7618 0.2791 -0.1035 0.080 Uiso 1 1 calc R
C11A C 0.6185(2) 0.1567(2) -0.08805(5) 0.0560(5) Uani 1 1 d .
C12A C 0.6969(2) 0.0826(2) -0.06622(6) 0.0661(6) Uani 1 1 d .
H12A H 0.7803 0.1117 -0.0585 0.079 Uiso 1 1 calc R
C13A C 0.6568(4) -0.0326(3) -0.05535(8) 0.0935(9) Uani 1 1 d .
H13A H 0.7134 -0.0815 -0.0407 0.112 Uiso 1 1 calc R
C14A C 0.5364(4) -0.0766(3) -0.06551(11) 0.1101(12) Uani 1 1 d .
H14A H 0.5087 -0.1548 -0.0575 0.132 Uiso 1 1 calc R
C15A C 0.4563(3) -0.0070(4) -0.08733(11) 0.1071(12) Uani 1 1 d .
H15A H 0.3736 -0.0380 -0.0949 0.129 Uiso 1 1 calc R
C16A C 0.4959(2) 0.1112(3) -0.09871(7) 0.0828(8) Uani 1 1 d .
H16A H 0.4393 0.1594 -0.1136 0.099 Uiso 1 1 calc R
C17A C 0.4925(2) 0.24929(19) 0.00661(5) 0.0509(5) Uani 1 1 d .
H17A H 0.4509 0.2102 -0.0137 0.061 Uiso 1 1 calc R
C18A C 0.5352(2) 0.1800(2) 0.03650(6) 0.0617(6) Uani 1 1 d .
H18A H 0.5240 0.0941 0.0364 0.074 Uiso 1 1 calc R
C19A C 0.5941(2) 0.2367(2) 0.06652(6) 0.0651(6) Uani 1 1 d .
H19A H 0.6226 0.1895 0.0870 0.078 Uiso 1 1 calc R
C20A C 0.6116(2) 0.3627(2) 0.06662(5) 0.0557(5) Uani 1 1 d .
H20A H 0.6506 0.4008 0.0875 0.067 Uiso 1 1 calc R
C21A C 0.52990(19) 0.63924(19) 0.06488(5) 0.0511(5) Uani 1 1 d .
H21A H 0.4639 0.6023 0.0796 0.061 Uiso 1 1 calc R
C22A C 0.5595(2) 0.7613(2) 0.06926(6) 0.0595(6) Uani 1 1 d .
C23A C 0.6568(2) 0.8194(2) 0.04961(7) 0.0661(6) Uani 1 1 d .
H23A H 0.6766 0.9028 0.0537 0.079 Uiso 1 1 calc R
C24A C 0.7253(2) 0.75116(19) 0.02341(7) 0.0627(6) Uani 1 1 d .
H24A H 0.7927 0.7893 0.0094 0.075 Uiso 1 1 calc R
F1B F 0.31840(11) 0.87625(10) 0.15427(3) 0.0571(3) Uani 1 1 d .
O1B O 0.11760(11) 0.39759(11) 0.22990(3) 0.0446(3) Uani 1 1 d .
N1B N 0.09055(13) 0.48129(13) 0.30781(4) 0.0408(3) Uani 1 1 d .
C1B C 0.09955(19) 0.31166(16) 0.25949(5) 0.0457(4) Uani 1 1 d .
H1BA H 0.1489 0.2364 0.2537 0.055 Uiso 1 1 calc R
H1BB H 0.0054 0.2900 0.2611 0.055 Uiso 1 1 calc R
C2B C 0.14535(17) 0.36046(15) 0.29739(5) 0.0410(4) Uani 1 1 d .
H2BA H 0.2429 0.3697 0.2961 0.049 Uiso 1 1 calc R
C3B C 0.14910(16) 0.58890(15) 0.28911(5) 0.0383(4) Uani 1 1 d .
H3BA H 0.1125 0.6640 0.3002 0.046 Uiso 1 1 calc R
H3BB H 0.1238 0.5878 0.2627 0.046 Uiso 1 1 calc R
C4B C 0.29834(15) 0.59267(14) 0.29196(5) 0.0351(3) Uani 1 1 d .
C5B C 0.38028(15) 0.61155(14) 0.26099(4) 0.0339(3) Uani 1 1 d .
C6B C 0.32839(15) 0.62875(15) 0.22215(4) 0.0353(4) Uani 1 1 d .
C7B C 0.27129(16) 0.53364(15) 0.20105(5) 0.0385(4) Uani 1 1 d .
C8B C 0.25125(17) 0.40664(16) 0.21695(5) 0.0425(4) Uani 1 1 d .
H8BA H 0.2680 0.3444 0.1977 0.051 Uiso 1 1 calc R
H8BB H 0.3130 0.3926 0.2376 0.051 Uiso 1 1 calc R
C9B C -0.05335(18) 0.48884(19) 0.30609(6) 0.0549(5) Uani 1 1 d .
H9BA H -0.0816 0.5708 0.3133 0.082 Uiso 1 1 calc R
H9BB H -0.0917 0.4288 0.3230 0.082 Uiso 1 1 calc R
H9BC H -0.0827 0.4720 0.2808 0.082 Uiso 1 1 calc R
C10B C 0.1158(2) 0.26579(17) 0.32818(6) 0.0525(5) Uani 1 1 d .
H10C H 0.1332 0.3037 0.3525 0.063 Uiso 1 1 calc R
H10D H 0.0215 0.2444 0.3272 0.063 Uiso 1 1 calc R
C11B C 0.19659(18) 0.14942(16) 0.32497(5) 0.0427(4) Uani 1 1 d .
C12B C 0.1463(2) 0.04443(18) 0.30847(6) 0.0582(5) Uani 1 1 d .
H12B H 0.0591 0.0445 0.2992 0.070 Uiso 1 1 calc R
C13B C 0.2231(3) -0.06114(19) 0.30540(7) 0.0710(6) Uani 1 1 d .
H13B H 0.1876 -0.1313 0.2937 0.085 Uiso 1 1 calc R
C14B C 0.3495(2) -0.0645(2) 0.31910(6) 0.0645(6) Uani 1 1 d .
H14B H 0.4009 -0.1364 0.3171 0.077 Uiso 1 1 calc R
C15B C 0.4002(2) 0.0393(2) 0.33590(6) 0.0564(5) Uani 1 1 d .
H15B H 0.4867 0.0379 0.3457 0.068 Uiso 1 1 calc R
C16B C 0.32555(18) 0.14514(19) 0.33853(5) 0.0478(5) Uani 1 1 d .
H16B H 0.3624 0.2156 0.3497 0.057 Uiso 1 1 calc R
C17B C 0.35634(18) 0.58273(16) 0.32721(5) 0.0422(4) Uani 1 1 d .
H17B H 0.3018 0.5723 0.3483 0.051 Uiso 1 1 calc R
C18B C 0.49190(19) 0.58793(17) 0.33182(5) 0.0475(4) Uani 1 1 d .
H18B H 0.5292 0.5790 0.3557 0.057 Uiso 1 1 calc R
C19B C 0.57264(17) 0.60625(17) 0.30124(5) 0.0471(4) Uani 1 1 d .
H19B H 0.6651 0.6103 0.3043 0.057 Uiso 1 1 calc R
C20B C 0.51755(17) 0.61865(16) 0.26615(5) 0.0421(4) Uani 1 1 d .
H20B H 0.5730 0.6320 0.2455 0.050 Uiso 1 1 calc R
C21B C 0.34398(17) 0.74461(16) 0.20570(5) 0.0396(4) Uani 1 1 d .
H21B H 0.3822 0.8096 0.2193 0.048 Uiso 1 1 calc R
C22B C 0.30284(17) 0.76240(17) 0.16957(5) 0.0437(4) Uani 1 1 d .
C23B C 0.24604(18) 0.67174(19) 0.14848(5) 0.0481(5) Uani 1 1 d .
H23B H 0.2183 0.6870 0.1239 0.058 Uiso 1 1 calc R
C24B C 0.23068(17) 0.55699(18) 0.16453(5) 0.0461(4) Uani 1 1 d .
H24B H 0.1920 0.4933 0.1505 0.055 Uiso 1 1 calc R

loop_
_atom_site_aniso_label
_atom_site_aniso_U_11
_atom_site_aniso_U_22
_atom_site_aniso_U_33
_atom_site_aniso_U_23
_atom_site_aniso_U_13
_atom_site_aniso_U_12
F1A 0.0956(10) 0.0826(9) 0.0738(9) -0.0239(7) 0.0016(8) 0.0280(8)
O1A 0.0728(9) 0.0596(9) 0.0545(8) 0.0106(7) 0.0153(7) 0.0021(8)
N1A 0.0569(9) 0.0678(11) 0.0339(8) 0.0009(7) 0.0016(7) 0.0108(9)
C1A 0.0746(15) 0.0759(15) 0.0499(12) 0.0097(11) 0.0227(11) 0.0019(12)
C2A 0.0572(11) 0.0635(13) 0.0350(9) 0.0025(9) 0.0098(8) 0.0065(10)
C3A 0.0448(10) 0.0577(11) 0.0371(9) 0.0011(8) 0.0015(8) 0.0064(8)
C4A 0.0371(9) 0.0518(11) 0.0377(9) 0.0032(8) 0.0085(7) 0.0034(8)
C5A 0.0364(9) 0.0534(11) 0.0386(9) 0.0049(8) 0.0051(7) 0.0003(8)
C6A 0.0416(9) 0.0527(11) 0.0396(9) 0.0031(8) -0.0041(8) 0.0028(8)
C7A 0.0450(10) 0.0478(11) 0.0543(11) 0.0035(9) 0.0021(8) 0.0007(8)
C8A 0.0494(11) 0.0576(12) 0.0628(13) 0.0045(10) 0.0162(10) -0.0032(9)
C9A 0.0821(16) 0.106(2) 0.0422(11) 0.0041(12) -0.0090(11) 0.0252(15)
C10A 0.0770(15) 0.0840(17) 0.0400(11) -0.0031(11) 0.0150(11) 0.0133(13)
C11A 0.0504(11) 0.0779(15) 0.0396(10) -0.0198(10) 0.0038(9) 0.0094(10)
C12A 0.0659(14) 0.0778(16) 0.0546(13) -0.0085(12) 0.0005(11) 0.0001(12)
C13A 0.116(3) 0.090(2) 0.0752(18) -0.0005(15) 0.0160(17) 0.020(2)
C14A 0.108(3) 0.090(2) 0.132(3) -0.037(2) 0.061(2) -0.011(2)
C15A 0.0583(17) 0.122(3) 0.141(3) -0.083(2) 0.0261(18) -0.0188(18)
C16A 0.0562(13) 0.112(2) 0.0805(17) -0.0441(16) -0.0042(12) 0.0202(15)
C17A 0.0516(11) 0.0547(11) 0.0463(11) -0.0003(9) 0.0050(9) -0.0063(9)
C18A 0.0696(14) 0.0513(12) 0.0643(13) 0.0109(10) 0.0078(11) -0.0044(11)
C19A 0.0705(15) 0.0634(14) 0.0614(14) 0.0264(11) -0.0061(12) -0.0034(12)
C20A 0.0569(12) 0.0677(14) 0.0426(10) 0.0101(10) -0.0036(9) -0.0057(10)
C21A 0.0510(11) 0.0627(13) 0.0398(10) -0.0019(9) 0.0003(8) 0.0048(9)
C22A 0.0645(13) 0.0620(14) 0.0520(12) -0.0090(10) -0.0088(11) 0.0181(11)
C23A 0.0755(15) 0.0482(12) 0.0746(15) -0.0032(11) -0.0090(13) 0.0055(12)
C24A 0.0627(14) 0.0524(13) 0.0730(15) 0.0076(11) 0.0023(11) -0.0048(10)
F1B 0.0675(7) 0.0542(7) 0.0497(6) 0.0153(5) 0.0020(5) 0.0067(5)
O1B 0.0389(6) 0.0450(7) 0.0499(7) -0.0015(6) -0.0057(5) -0.0040(5)
N1B 0.0328(7) 0.0402(8) 0.0494(8) -0.0043(7) 0.0052(6) 0.0003(6)
C1B 0.0453(10) 0.0369(9) 0.0549(11) -0.0063(8) 0.0002(9) -0.0050(8)
C2B 0.0379(9) 0.0353(9) 0.0498(10) -0.0011(8) 0.0039(8) -0.0031(7)
C3B 0.0361(8) 0.0353(9) 0.0434(9) -0.0039(7) 0.0002(7) 0.0021(7)
C4B 0.0353(8) 0.0292(8) 0.0408(9) -0.0048(7) -0.0027(7) -0.0018(7)
C5B 0.0356(8) 0.0297(8) 0.0364(8) -0.0025(7) -0.0039(7) 0.0005(7)
C6B 0.0296(8) 0.0399(9) 0.0365(9) -0.0017(7) 0.0016(6) 0.0039(7)
C7B 0.0352(8) 0.0403(9) 0.0400(9) -0.0063(7) -0.0002(7) 0.0039(7)
C8B 0.0414(9) 0.0392(9) 0.0469(10) -0.0086(8) -0.0007(7) 0.0031(7)
C9B 0.0362(9) 0.0556(12) 0.0730(13) -0.0058(10) 0.0067(9) 0.0005(9)
C10B 0.0523(11) 0.0464(11) 0.0587(12) 0.0045(9) 0.0097(9) -0.0030(9)
C11B 0.0442(10) 0.0399(10) 0.0440(10) 0.0055(8) 0.0035(8) -0.0085(8)
C12B 0.0517(11) 0.0454(11) 0.0776(14) 0.0067(10) -0.0153(10) -0.0147(9)
C13B 0.0889(17) 0.0358(11) 0.0882(17) -0.0010(11) -0.0112(14) -0.0107(11)
C14B 0.0734(15) 0.0497(13) 0.0703(14) 0.0138(11) 0.0053(12) 0.0102(11)
C15B 0.0445(10) 0.0769(15) 0.0478(11) 0.0128(10) 0.0019(9) 0.0034(11)
C16B 0.0473(10) 0.0557(12) 0.0404(10) -0.0004(9) 0.0006(8) -0.0147(9)
C17B 0.0456(10) 0.0434(10) 0.0377(9) -0.0018(8) 0.0004(7) -0.0030(8)
C18B 0.0496(10) 0.0515(11) 0.0414(10) 0.0006(8) -0.0117(8) -0.0013(9)
C19B 0.0355(9) 0.0529(11) 0.0529(11) 0.0031(9) -0.0094(8) -0.0034(8)
C20B 0.0394(9) 0.0436(10) 0.0432(9) 0.0006(8) 0.0001(7) -0.0007(8)
C21B 0.0377(9) 0.0416(9) 0.0396(9) -0.0015(7) 0.0011(7) 0.0022(7)
C22B 0.0381(9) 0.0483(11) 0.0445(10) 0.0058(8) 0.0042(8) 0.0069(8)
C23B 0.0463(11) 0.0627(12) 0.0353(10) 0.0029(9) -0.0044(8) 0.0091(9)
C24B 0.0394(9) 0.0572(12) 0.0416(10) -0.0111(9) -0.0048(8) -0.0007(8)

loop_
_atom_type_symbol
_atom_type_description
_atom_type_scat_dispersion_real
_atom_type_scat_dispersion_imag
_atom_type_scat_source
C C 0.0033 0.0016 'International Tables Vol C Tables 4.2.6.8 and 6.1.1.4'
H H 0.0000 0.0000 'International Tables Vol C Tables 4.2.6.8 and 6.1.1.4'
N N 0.0061 0.0033 'International Tables Vol C Tables 4.2.6.8 and 6.1.1.4'
O O 0.0106 0.0060 'International Tables Vol C Tables 4.2.6.8 and 6.1.1.4'
F F 0.0171 0.0103 'International Tables Vol C Tables 4.2.6.8 and 6.1.1.4'

loop_
_geom_angle_atom_site_label_1
_geom_angle_atom_site_label_2
_geom_angle_atom_site_label_3
_geom_angle
C1A O1A C8A 113.55(16)
C9A N1A C3A 108.79(15)
C9A N1A C2A 114.70(17)
C3A N1A C2A 115.96(15)
O1A C1A C2A 112.39(15)
N1A C2A C1A 115.35(18)
N1A C2A C10A 110.32(18)
C1A C2A C10A 110.19(16)
N1A C3A C4A 113.56(15)
C17A C4A C5A 119.31(17)
C17A C4A C3A 118.16(17)
C5A C4A C3A 122.47(17)
C20A C5A C4A 118.58(17)
C20A C5A C6A 117.41(17)
C4A C5A C6A 124.01(16)
C7A C6A C21A 118.50(18)
C7A C6A C5A 123.00(17)
C21A C6A C5A 118.24(17)
C24A C7A C6A 119.64(19)
C24A C7A C8A 118.42(18)
C6A C7A C8A 121.89(17)
O1A C8A C7A 106.88(16)
C11A C10A C2A 112.94(16)
C12A C11A C16A 117.5(2)
C12A C11A C10A 119.5(2)
C16A C11A C10A 123.0(2)
C13A C12A C11A 121.8(3)
C14A C13A C12A 120.7(3)
C13A C14A C15A 119.5(3)
C14A C15A C16A 120.5(3)
C11A C16A C15A 120.0(3)
C18A C17A C4A 121.01(19)
C19A C18A C17A 119.9(2)
C18A C19A C20A 120.1(2)
C19A C20A C5A 121.1(2)
C22A C21A C6A 119.44(19)
F1A C22A C23A 118.1(2)
F1A C22A C21A 118.7(2)
C23A C22A C21A 123.1(2)
C22A C23A C24A 117.6(2)
C23A C24A C7A 121.7(2)
C1B O1B C8B 114.03(13)
C9B N1B C3B 109.66(14)
C9B N1B C2B 114.46(14)
C3B N1B C2B 116.25(13)
O1B C1B C2B 113.26(14)
N1B C2B C1B 114.89(15)
N1B C2B C10B 109.99(14)
C1B C2B C10B 110.27(15)
N1B C3B C4B 113.03(14)
C17B C4B C5B 118.76(14)
C17B C4B C3B 118.49(15)
C5B C4B C3B 122.67(15)
C20B C5B C4B 119.22(15)
C20B C5B C6B 117.49(15)
C4B C5B C6B 123.25(14)
C21B C6B C7B 118.79(15)
C21B C6B C5B 117.66(15)
C7B C6B C5B 123.48(15)
C24B C7B C6B 119.46(16)
C24B C7B C8B 118.82(15)
C6B C7B C8B 121.72(15)
O1B C8B C7B 108.20(13)
C11B C10B C2B 113.67(15)
C12B C11B C16B 117.77(18)
C12B C11B C10B 121.76(17)
C16B C11B C10B 120.47(17)
C11B C12B C13B 120.75(19)
C14B C13B C12B 120.9(2)
C13B C14B C15B 118.8(2)
C14B C15B C16B 120.67(19)
C15B C16B C11B 121.05(18)
C18B C17B C4B 121.39(17)
C17B C18B C19B 119.78(17)
C18B C19B C20B 119.95(16)
C19B C20B C5B 120.87(16)
C22B C21B C6B 119.34(16)
F1B C22B C23B 118.69(16)
F1B C22B C21B 118.20(16)
C23B C22B C21B 123.11(17)
C22B C23B C24B 117.85(17)
C23B C24B C7B 121.45(17)

loop_
_geom_bond_atom_site_label_1
_geom_bond_atom_site_label_2
_geom_bond_distance
F1A C22A 1.360(2)
O1A C1A 1.428(3)
O1A C8A 1.433(3)
N1A C9A 1.457(3)
N1A C3A 1.464(2)
N1A C2A 1.465(3)
C1A C2A 1.522(3)
C2A C10A 1.545(3)
C3A C4A 1.507(2)
C4A C17A 1.397(3)
C4A C5A 1.400(2)
C5A C20A 1.399(3)
C5A C6A 1.494(3)
C6A C7A 1.397(3)
C6A C21A 1.401(3)
C7A C24A 1.387(3)
C7A C8A 1.505(3)
C10A C11A 1.499(3)
C11A C12A 1.373(3)
C11A C16A 1.385(3)
C12A C13A 1.372(4)
C13A C14A 1.355(5)
C14A C15A 1.355(5)
C15A C16A 1.405(4)
C17A C18A 1.378(3)
C18A C19A 1.375(3)
C19A C20A 1.381(3)
C21A C22A 1.368(3)
C22A C23A 1.363(3)
C23A C24A 1.381(3)
F1B C22B 1.362(2)
O1B C1B 1.424(2)
O1B C8B 1.429(2)
N1B C9B 1.455(2)
N1B C3B 1.471(2)
N1B C2B 1.472(2)
C1B C2B 1.529(3)
C2B C10B 1.537(2)
C3B C4B 1.509(2)
C4B C17B 1.396(2)
C4B C5B 1.398(2)
C5B C20B 1.399(2)
C5B C6B 1.498(2)
C6B C21B 1.399(2)
C6B C7B 1.404(2)
C7B C24B 1.394(3)
C7B C8B 1.506(2)
C10B C11B 1.508(3)
C11B C12B 1.381(3)
C11B C16B 1.389(3)
C12B C13B 1.388(3)
C13B C14B 1.367(3)
C14B C15B 1.376(3)
C15B C16B 1.378(3)
C17B C18B 1.379(3)
C18B C19B 1.379(3)
C19B C20B 1.381(2)
C21B C22B 1.373(2)
C22B C23B 1.367(3)
C23B C24B 1.381(3)

loop_
_geom_torsion_atom_site_label_1
_geom_torsion_atom_site_label_2
_geom_torsion_atom_site_label_3
_geom_torsion_atom_site_label_4
_geom_torsion
C8A O1A C1A C2A 75.8(2)
C9A N1A C2A C1A 50.7(2)
C3A N1A C2A C1A -77.5(2)
C9A N1A C2A C10A -74.9(2)
C3A N1A C2A C10A 156.87(16)
O1A C1A C2A N1A 55.5(2)
O1A C1A C2A C10A -178.78(18)
C9A N1A C3A C4A 177.42(18)
C2A N1A C3A C4A -51.5(2)
N1A C3A C4A C17A -51.9(2)
N1A C3A C4A C5A 130.82(18)
C17A C4A C5A C20A -1.7(3)
C3A C4A C5A C20A 175.60(16)
C17A C4A C5A C6A 178.72(17)
C3A C4A C5A C6A -4.0(3)
C20A C5A C6A C7A 107.1(2)
C4A C5A C6A C7A -73.2(2)
C20A C5A C6A C21A -66.9(2)
C4A C5A C6A C21A 112.7(2)
C21A C6A C7A C24A 0.7(3)
C5A C6A C7A C24A -173.34(18)
C21A C6A C7A C8A -176.48(18)
C5A C6A C7A C8A 9.5(3)
C1A O1A C8A C7A -154.87(16)
C24A C7A C8A O1A -83.9(2)
C6A C7A C8A O1A 93.3(2)
N1A C2A C10A C11A -65.8(2)
C1A C2A C10A C11A 165.73(19)
C2A C10A C11A C12A -83.0(2)
C2A C10A C11A C16A 95.5(2)
C16A C11A C12A C13A 0.3(3)
C10A C11A C12A C13A 178.9(2)
C11A C12A C13A C14A -0.9(4)
C12A C13A C14A C15A 1.5(4)
C13A C14A C15A C16A -1.5(4)
C12A C11A C16A C15A -0.3(3)
C10A C11A C16A C15A -178.8(2)
C14A C15A C16A C11A 0.9(4)
C5A C4A C17A C18A 0.1(3)
C3A C4A C17A C18A -177.32(17)
C4A C17A C18A C19A 1.1(3)
C17A C18A C19A C20A -0.5(3)
C18A C19A C20A C5A -1.1(3)
C4A C5A C20A C19A 2.2(3)
C6A C5A C20A C19A -178.15(19)
C7A C6A C21A C22A 0.8(3)
C5A C6A C21A C22A 175.12(18)
C6A C21A C22A F1A 179.69(17)
C6A C21A C22A C23A -2.1(3)
F1A C22A C23A C24A -179.95(19)
C21A C22A C23A C24A 1.9(3)
C22A C23A C24A C7A -0.3(3)
C6A C7A C24A C23A -1.0(3)
C8A C7A C24A C23A 176.3(2)
C8B O1B C1B C2B 77.50(18)
C9B N1B C2B C1B 53.3(2)
C3B N1B C2B C1B -76.24(18)
C9B N1B C2B C10B -71.8(2)
C3B N1B C2B C10B 158.65(15)
O1B C1B C2B N1B 51.93(19)
O1B C1B C2B C10B 176.90(15)
C9B N1B C3B C4B 176.03(15)
C2B N1B C3B C4B -52.18(19)
N1B C3B C4B C17B -52.6(2)
N1B C3B C4B C5B 130.57(16)
C17B C4B C5B C20B 0.7(2)
C3B C4B C5B C20B 177.52(15)
C17B C4B C5B C6B -177.38(15)
C3B C4B C5B C6B -0.5(2)
C20B C5B C6B C21B -66.0(2)
C4B C5B C6B C21B 112.05(18)
C20B C5B C6B C7B 110.83(18)
C4B C5B C6B C7B -71.1(2)
C21B C6B C7B C24B -0.5(2)
C5B C6B C7B C24B -177.34(15)
C21B C6B C7B C8B -179.91(15)
C5B C6B C7B C8B 3.3(2)
C1B O1B C8B C7B -152.81(13)
C24B C7B C8B O1B -82.36(18)
C6B C7B C8B O1B 97.02(18)
N1B C2B C10B C11B -165.17(15)
C1B C2B C10B C11B 67.1(2)
C2B C10B C11B C12B -97.8(2)
C2B C10B C11B C16B 81.9(2)
C16B C11B C12B C13B -0.5(3)
C10B C11B C12B C13B 179.2(2)
C11B C12B C13B C14B 1.0(4)
C12B C13B C14B C15B -0.4(4)
C13B C14B C15B C16B -0.7(3)
C14B C15B C16B C11B 1.2(3)
C12B C11B C16B C15B -0.6(3)
C10B C11B C16B C15B 179.77(17)
C5B C4B C17B C18B -1.7(3)
C3B C4B C17B C18B -178.72(17)
C4B C17B C18B C19B 1.6(3)
C17B C18B C19B C20B -0.4(3)
C18B C19B C20B C5B -0.7(3)
C4B C5B C20B C19B 0.5(3)
C6B C5B C20B C19B 178.68(16)
C7B C6B C21B C22B 0.2(2)
C5B C6B C21B C22B 177.22(15)
C6B C21B C22B F1B 179.62(14)
C6B C21B C22B C23B 0.3(3)
F1B C22B C23B C24B -179.79(16)
C21B C22B C23B C24B -0.4(3)
C22B C23B C24B C7B 0.1(3)
C6B C7B C24B C23B 0.4(3)
C8B C7B C24B C23B 179.76(16)
